data_7019810
loop_
_publ_author_name
'Gabb, David'
'Pradeep, Chullikkattil P.'
'Miras, Haralampos N.'
'Mitchell, Scott G.'
'Long, De-Liang'
'Cronin, Leroy'

_publ_section_title
;
 Organic-soluble lacunary {M(2)(P(2)W(15))(2)} polyoxometalate sandwiches
 showing a previously unseen \a\b\b\a isomerism.
;
_journal_issue 33
_journal_name_full 'Dalton transactions (Cambridge, England : 2003)'
_journal_page_first 10000
_journal_page_last 10005
_journal_paper_doi 10.1039/c2dt30616f
_journal_volume 41
_journal_year 2012
_chemical_formula_sum 'C150 H345 Cu4 N12 Na O115 P4 W30'
_chemical_formula_weight 10073.91
_chemical_name_systematic
;
?
;
_space_group_IT_number 15
_symmetry_cell_setting monoclinic
_symmetry_space_group_name_Hall '-C 2yc'
_symmetry_space_group_name_H-M 'C 1 2/c 1'
_atom_sites_solution_hydrogens geom
_atom_sites_solution_primary direct
_atom_sites_solution_secondary difmap
_audit_creation_method SHELXL-97
_cell_angle_alpha 90.00
_cell_angle_beta 90.826(5)
_cell_angle_gamma 90.00
_cell_formula_units_Z 4
_cell_length_a 35.5081(16)
_cell_length_b 15.7651(6)
_cell_length_c 48.504(3)
_cell_measurement_reflns_used 5603
_cell_measurement_temperature 150(2)
_cell_measurement_theta_max 68.1
_cell_measurement_theta_min 3.20
_cell_volume 27149(2)
_computing_cell_refinement
;
CrysAlisPro, Agilent Technologies,
Version 1.171.34.49 (release 20-01-2011 CrysAlis171 .NET)
(compiled Jan 20 2011,15:58:25)
;
_computing_data_collection
;
CrysAlisPro, Agilent Technologies,
Version 1.171.34.49 (release 20-01-2011 CrysAlis171 .NET)
(compiled Jan 20 2011,15:58:25)
;
_computing_data_reduction
;
CrysAlisPro, Agilent Technologies,
Version 1.171.34.49 (release 20-01-2011 CrysAlis171 .NET)
(compiled Jan 20 2011,15:58:25)
;
_computing_structure_refinement 'SHELXL-97 (Sheldrick, 2008)'
_computing_structure_solution 'SHELXL-97 (Sheldrick, 2008)'
_diffrn_ambient_temperature 150(2)
_diffrn_measured_fraction_theta_full 0.959
_diffrn_measured_fraction_theta_max 0.959
_diffrn_measurement_device_type 'Xcalibur, Atlas, Gemini ultra'
_diffrn_measurement_method '\w & \p scans'
_diffrn_radiation_monochromator graphite
_diffrn_radiation_source 'fine-focus sealed tube'
_diffrn_radiation_type CuK\a
_diffrn_radiation_wavelength 1.54184
_diffrn_reflns_av_R_equivalents 0.1036
_diffrn_reflns_av_sigmaI/netI 0.1503
_diffrn_reflns_limit_h_max 39
_diffrn_reflns_limit_h_min -31
_diffrn_reflns_limit_k_max 14
_diffrn_reflns_limit_k_min -17
_diffrn_reflns_limit_l_max 54
_diffrn_reflns_limit_l_min -53
_diffrn_reflns_number 42551
_diffrn_reflns_theta_full 60.00
_diffrn_reflns_theta_max 60.00
_diffrn_reflns_theta_min 3.20
_diffrn_standards_decay_% none
_exptl_absorpt_coefficient_mu 23.990
_exptl_absorpt_correction_T_max 0.3270
_exptl_absorpt_correction_T_min 0.1058
_exptl_absorpt_correction_type analytical
_exptl_absorpt_process_details
;
CrysAlisPro, Agilent Technologies,
Version 1.171.34.49 (release 20-01-2011 CrysAlis171 .NET)
(compiled Jan 20 2011,15:58:25)
Analytical numeric absorption correction using a multifaceted crystal
model based on expressions derived by R.C. Clark & J.S. Reid.
(Clark, R. C. & Reid, J. S. (1995). Acta Cryst. A51, 887-897)
;
_exptl_crystal_colour 'light green'
_exptl_crystal_density_diffrn 2.465
_exptl_crystal_density_meas ?
_exptl_crystal_density_method 'not measured'
_exptl_crystal_description block
_exptl_crystal_F_000 18624
_exptl_crystal_size_max 0.17
_exptl_crystal_size_mid 0.07
_exptl_crystal_size_min 0.06
_refine_diff_density_max 3.22
_refine_diff_density_min -2.85
_refine_diff_density_rms 0.38
_refine_ls_extinction_coef none
_refine_ls_extinction_method none
_refine_ls_goodness_of_fit_ref 0.993
_refine_ls_hydrogen_treatment mixed
_refine_ls_matrix_type full
_refine_ls_number_parameters 911
_refine_ls_number_reflns 19321
_refine_ls_number_restraints 23
_refine_ls_restrained_S_all 0.993
_refine_ls_R_factor_all 0.1503
_refine_ls_R_factor_gt 0.0928
_refine_ls_shift/su_max 0.003
_refine_ls_shift/su_mean 0.000
_refine_ls_structure_factor_coef Fsqd
_refine_ls_weighting_details 'calc w=1/[\s^2^(Fo^2^)+(0.1291P)^2^+0.0000P] where P=(Fo^2^+2Fc^2^)/3'
_refine_ls_weighting_scheme calc
_refine_ls_wR_factor_gt 0.2491
_refine_ls_wR_factor_ref 0.2896
_reflns_number_gt 9749
_reflns_number_total 19321
_reflns_threshold_expression >2\s(I)
_cod_data_source_file c2dt30616f.txt
_cod_data_source_block pc-cu-sandwich
_cod_depositor_comments
;
The following automatic conversions were performed:

'_symmetry_cell_setting' value 'Monoclinic' changed to 'monoclinic'
according to /home/saulius/struct/CIF-dictionaries/cif_core.dic
dictionary named 'cif_core.dic' version 2.4.1 from 2010-06-29.

Automatic conversion script
Id: cif_fix_values 1891 2012-01-12 08:04:46Z andrius 

The following automatic conversions were performed:

'_exptl_crystal_density_meas' value 'none' was changed to '?' - the
value is perceived as not measured.

Automatic conversion script
Id: cif_fix_values 3008 2015-01-20 13:52:24Z robertas 
;
_cod_original_sg_symbol_H-M C2/c
_cod_database_code 7019810

loop_
_symmetry_equiv_pos_as_xyz
'x, y, z'
'-x, y, -z+1/2'
'x+1/2, y+1/2, z'
'-x+1/2, y+1/2, -z+1/2'
'-x, -y, -z'
'x, -y, z-1/2'
'-x+1/2, -y+1/2, -z'
'x+1/2, -y+1/2, z-1/2'

loop_
_atom_site_label
_atom_site_type_symbol
_atom_site_fract_x
_atom_site_fract_y
_atom_site_fract_z
_atom_site_U_iso_or_equiv
_atom_site_adp_type
_atom_site_occupancy
_atom_site_symmetry_multiplicity
_atom_site_calc_flag
_atom_site_refinement_flags
_atom_site_disorder_assembly
_atom_site_disorder_group
W1 W 0.30901(2) 0.74427(5) 0.087146(17) 0.0420(2) Uani 1 1 d . A .
W2 W 0.16107(2) 0.62498(5) 0.037553(19) 0.0472(2) Uani 1 1 d . . .
W3 W 0.27000(2) 0.74253(5) 0.159379(17) 0.0434(2) Uani 1 1 d . A .
W4 W 0.25506(2) 0.58204(5) 0.065423(17) 0.0404(2) Uani 1 1 d . A .
W5 W 0.12046(2) 0.62595(5) 0.109088(19) 0.0469(2) Uani 1 1 d . A .
W6 W 0.23849(2) 0.96196(5) 0.149635(17) 0.0449(2) Uani 1 1 d . A .
W7 W 0.21549(2) 0.58198(5) 0.137318(17) 0.0409(2) Uani 1 1 d . A .
W8 W 0.15231(2) 1.00354(5) 0.124123(18) 0.0463(2) Uani 1 1 d . A .
W9 W 0.27793(2) 0.96979(5) 0.078177(17) 0.0438(2) Uani 1 1 d . A .
W10 W 0.09170(2) 0.82714(5) 0.101419(18) 0.0460(2) Uani 1 1 d . . .
W11 W 0.19220(2) 1.00895(5) 0.052348(18) 0.0464(2) Uani 1 1 d . A .
W12 W 0.13274(2) 0.82736(5) 0.029512(19) 0.0474(2) Uani 1 1 d . . .
W13 W 0.14065(2) 0.66211(5) 0.183159(18) 0.0477(2) Uani 1 1 d . . .
W14 W 0.10876(2) 0.86445(5) 0.176402(18) 0.0486(2) Uani 1 1 d . . .
W15 W 0.19528(2) 0.82904(6) 0.203783(18) 0.0481(2) Uani 1 1 d . . .
Cu1 Cu 0.28965(6) 0.73089(14) 0.01262(5) 0.0388(7) Uani 1 1 d . . .
Cu2 Cu 0.26261(7) 0.92152(15) 0.00548(5) 0.0447(7) Uani 1 1 d . . .
Na4 Na 0.3620(4) 0.9013(10) 0.0376(3) 0.059(4) Uiso 0.50 1 d P A 1
P1 P 0.17984(11) 0.7907(2) 0.13242(9) 0.0332(11) Uani 1 1 d . . .
P3 P 0.22467(11) 0.7929(2) 0.05285(8) 0.0310(11) Uani 1 1 d . A .
O1 O 0.1909(3) 0.8804(7) 0.1267(2) 0.040(3) Uiso 1 1 d . . .
O2 O 0.1487(3) 0.7627(8) 0.1123(2) 0.048(3) Uani 1 1 d . . .
O3 O 0.2137(3) 0.7301(7) 0.1338(2) 0.037(3) Uani 1 1 d . . .
O4 O 0.2980(3) 0.8624(8) 0.0867(2) 0.054(4) Uani 1 1 d . . .
O5 O 0.3141(3) 1.0340(7) 0.0842(2) 0.045(3) Uiso 1 1 d . . .
O6 O 0.2896(3) 0.9491(8) 0.0379(2) 0.049(3) Uani 1 1 d . . .
O7 O 0.2021(3) 0.5797(7) 0.0590(2) 0.041(3) Uiso 1 1 d . . .
O8 O 0.2204(3) 0.4764(7) 0.1454(2) 0.045(3) Uani 1 1 d . . .
O9 O 0.3182(3) 0.7627(7) 0.0457(2) 0.041(3) Uiso 1 1 d . . .
O10 O 0.2644(3) 0.4762(8) 0.0668(3) 0.057(4) Uani 1 1 d . . .
O11 O 0.1147(3) 0.6417(7) 0.1488(2) 0.040(3) Uani 1 1 d . . .
O12 O 0.1845(3) 0.6126(7) 0.1698(2) 0.047(4) Uani 1 1 d . . .
O13 O 0.1233(3) 0.5841(6) 0.2040(2) 0.039(3) Uani 1 1 d . . .
O14 O 0.2155(3) 0.9197(7) 0.1815(2) 0.047(3) Uani 1 1 d . . .
O15 O 0.2355(3) 0.7659(6) 0.1876(2) 0.045(3) Uani 1 1 d . . .
O17 O 0.2125(3) 0.8504(9) 0.2348(3) 0.069(4) Uani 1 1 d . . .
O18 O 0.1491(4) 0.8857(7) 0.2051(3) 0.061(4) Uani 1 1 d . . .
O19 O 0.1043(3) 0.7555(7) 0.1889(2) 0.043(3) Uani 1 1 d . . .
O21 O 0.0707(3) 0.9154(8) 0.1922(2) 0.057(3) Uiso 1 1 d . . .
O22 O 0.0881(3) 0.8326(8) 0.1415(2) 0.052(4) Uani 1 1 d . . .
O23 O 0.1320(3) 0.9582(8) 0.1569(2) 0.051(4) Uani 1 1 d . . .
O24 O 0.1776(3) 1.0137(7) 0.0890(2) 0.046(3) Uiso 1 1 d . . .
O25 O 0.1099(3) 0.8127(7) 0.0653(2) 0.043(3) Uiso 1 1 d . . .
O26 O 0.2552(3) 0.9762(8) 0.1121(2) 0.050(3) Uiso 1 1 d . . .
O27 O 0.1353(3) 0.6377(8) 0.0729(2) 0.051(3) Uiso 1 1 d . . .
O28 O 0.2897(3) 0.7300(8) 0.1220(3) 0.057(3) Uiso 1 1 d . . .
O29 O 0.2418(3) 0.5908(7) 0.1060(2) 0.038(3) Uiso 1 1 d . . .
O31 O 0.0807(3) 0.7057(7) 0.1050(2) 0.050(4) Uani 1 1 d . . .
O32 O 0.1198(3) 0.9258(8) 0.1047(2) 0.052(3) Uiso 1 1 d . . .
O33 O 0.0469(3) 0.8642(8) 0.0940(3) 0.063(4) Uani 1 1 d . . .
O34 O 0.1292(4) 1.0979(7) 0.1227(3) 0.059(4) Uani 1 1 d . . .
O35 O 0.1970(3) 1.0372(7) 0.1422(2) 0.053(4) Uani 1 1 d . . .
O36 O 0.2703(3) 1.0323(8) 0.1642(2) 0.055(3) Uiso 1 1 d . . .
O37 O 0.2658(3) 0.8587(7) 0.1498(2) 0.045(3) Uani 1 1 d . . .
O38 O 0.2581(3) 0.6256(7) 0.1580(2) 0.038(3) Uani 1 1 d . . .
O39 O 0.3128(3) 0.7365(8) 0.1768(2) 0.052(4) Uani 1 1 d . . .
O40 O 0.2261(3) 0.8812(7) 0.0648(2) 0.046(3) Uani 1 1 d . . .
O41 O 0.2492(3) 0.7321(7) 0.0697(2) 0.034(2) Uiso 1 1 d . . .
O42 O 0.1670(3) 0.5835(7) 0.1189(2) 0.052(4) Uani 1 1 d . . .
O43 O 0.0947(3) 0.5349(7) 0.1077(2) 0.049(3) Uani 1 1 d . . .
O44 O 0.2408(3) 0.7922(7) 0.0235(2) 0.039(3) Uani 1 1 d . . .
O45 O 0.1740(3) 1.1033(7) 0.0411(2) 0.050(4) Uani 1 1 d . . .
O46 O 0.2158(3) 0.9791(8) 0.0161(2) 0.051(4) Uani 1 1 d . . .
O47 O 0.3565(3) 0.7472(7) 0.0940(2) 0.041(3) Uani 1 1 d . . .
O48 O 0.1646(3) 0.7904(7) 0.1622(2) 0.044(3) Uiso 1 1 d . . .
O49 O 0.1725(3) 0.7268(8) 0.2101(2) 0.047(3) Uiso 1 1 d . . .
O50 O 0.2416(3) 1.0455(8) 0.0624(2) 0.049(3) Uiso 1 1 d . . .
O51 O 0.3065(3) 0.8633(8) -0.0081(2) 0.052(3) Uiso 1 1 d . . .
O52 O 0.1846(3) 0.7617(8) 0.0501(2) 0.047(3) Uiso 1 1 d . . .
O53 O 0.2625(3) 0.6053(8) 0.0295(2) 0.050(3) Uiso 1 1 d . . .
O54 O 0.1392(3) 0.5337(7) 0.0285(2) 0.047(3) Uani 1 1 d . . .
O55 O 0.1544(3) 0.9312(8) 0.0438(3) 0.053(4) Uani 1 1 d . . .
O56 O 0.0936(3) 0.8678(7) 0.0123(2) 0.045(3) Uani 1 1 d . . .
O57 O 0.3329(3) 0.6687(8) -0.0004(2) 0.051(4) Uani 1 1 d . . .
O58 O 0.1270(3) 0.7115(7) 0.0238(2) 0.045(3) Uani 1 1 d . . .
O59 O 0.3030(3) 0.6254(7) 0.0780(2) 0.032(2) Uiso 1 1 d . . .
O60 O 0.4018(6) 1.0041(15) 0.0259(4) 0.044(6) Uiso 0.50 1 d P A 1
O61 O 0.4043(6) 0.9570(15) 0.0736(4) 0.043(6) Uiso 0.50 1 d P A 1
O62 O 0.3890(5) 0.9541(12) 0.0453(4) 0.025(4) Uiso 0.50 1 d P B 2
N1 N 0.2825(5) 1.0515(12) 0.2413(4) 0.050(5) Uiso 0.80 1 d P . .
N2 N 0.1643(4) 0.3128(9) 0.0852(3) 0.022(3) Uiso 0.80 1 d P . .
N3 N 0.4223(4) 0.5665(8) 0.0652(3) 0.050(6) Uani 0.80 1 d PD . .
N4 N -0.0124(8) 0.6382(19) 0.1499(6) 0.048(7) Uiso 0.50 1 d P . .
N5 N -0.0215(7) 0.5839(18) 0.0399(5) 0.064(8) Uiso 0.60 1 d P . .
N6 N 0.4079(7) 0.9701(18) 0.1732(5) 0.062(7) Uiso 0.60 1 d P . .
N7 N 0.3771(6) 0.3865(16) 0.1333(5) 0.048(6) Uiso 0.60 1 d P . .
C1 C 0.2803(7) 1.0535(16) 0.2719(5) 0.088(7) Uiso 1 1 d . . .
H1A H 0.2744 1.1120 0.2779 0.105 Uiso 1 1 calc R . .
H1B H 0.3052 1.0381 0.2799 0.105 Uiso 1 1 calc R . .
C2 C 0.2488(6) 0.9896(14) 0.2839(5) 0.063(6) Uiso 0.90 1 d P . .
H2A H 0.2379 1.0150 0.3007 0.075 Uiso 0.90 1 calc PR . .
H2B H 0.2283 0.9833 0.2700 0.075 Uiso 0.90 1 calc PR . .
C3 C 0.2645(6) 0.9012(14) 0.2912(5) 0.078(7) Uiso 1 1 d . . .
H3A H 0.2870 0.9057 0.3034 0.094 Uiso 1 1 calc R . .
H3B H 0.2713 0.8697 0.2743 0.094 Uiso 1 1 calc R . .
C4 C 0.2311(8) 0.8565(19) 0.3064(6) 0.133(12) Uiso 1 1 d . . .
H4A H 0.2076 0.8652 0.2958 0.199 Uiso 1 1 calc R . .
H4B H 0.2285 0.8809 0.3249 0.199 Uiso 1 1 calc R . .
H4C H 0.2362 0.7956 0.3079 0.199 Uiso 1 1 calc R . .
C5 C 0.2455(5) 1.0737(13) 0.2284(4) 0.061(5) Uiso 1 1 d . . .
H5A H 0.2284 1.0261 0.2327 0.073 Uiso 1 1 calc R . .
H5B H 0.2493 1.0720 0.2083 0.073 Uiso 1 1 calc R . .
C6 C 0.2235(4) 1.1544(13) 0.2341(3) 0.071(6) Uiso 1 1 d D . .
H6A H 0.2120 1.1503 0.2525 0.085 Uiso 1 1 calc R . .
H6B H 0.2411 1.2032 0.2344 0.085 Uiso 1 1 calc R . .
C7 C 0.1929(4) 1.1704(10) 0.2126(4) 0.068(8) Uiso 0.70 1 d PD . .
H7A H 0.1808 1.2254 0.2167 0.082 Uiso 0.70 1 calc PR . .
H7B H 0.2048 1.1754 0.1944 0.082 Uiso 0.70 1 calc PR . .
C8 C 0.1632(5) 1.1035(12) 0.2111(6) 0.019(7) Uiso 0.40 1 d PD . .
H8A H 0.1386 1.1301 0.2075 0.028 Uiso 0.40 1 calc PR . .
H8B H 0.1625 1.0725 0.2286 0.028 Uiso 0.40 1 calc PR . .
H8C H 0.1688 1.0640 0.1961 0.028 Uiso 0.40 1 calc PR . .
C9 C 0.3138(7) 1.1266(16) 0.2350(5) 0.089(8) Uiso 1 1 d . . .
H9A H 0.3033 1.1813 0.2414 0.107 Uiso 1 1 calc R . .
H9B H 0.3366 1.1149 0.2464 0.107 Uiso 1 1 calc R . .
C10 C 0.3254(6) 1.1367(14) 0.2063(4) 0.072(6) Uiso 1 1 d . . .
H10A H 0.3033 1.1523 0.1946 0.087 Uiso 1 1 calc R . .
H10B H 0.3358 1.0827 0.1994 0.087 Uiso 1 1 calc R . .
C11 C 0.3552(7) 1.2062(17) 0.2050(5) 0.082(8) Uiso 0.90 1 d P . .
H11A H 0.3586 1.2229 0.1855 0.098 Uiso 0.90 1 calc PR . .
H11B H 0.3462 1.2566 0.2152 0.098 Uiso 0.90 1 calc PR . .
C12 C 0.3924(12) 1.179(3) 0.2170(9) 0.080(14) Uiso 0.50 1 d P . .
H12A H 0.3990 1.1229 0.2096 0.120 Uiso 0.50 1 calc PR . .
H12B H 0.3907 1.1756 0.2371 0.120 Uiso 0.50 1 calc PR . .
H12C H 0.4118 1.2200 0.2120 0.120 Uiso 0.50 1 calc PR . .
C13 C 0.2976(3) 0.9744(12) 0.2292(4) 0.065(6) Uiso 1 1 d D . .
H13A H 0.3006 0.9841 0.2092 0.078 Uiso 1 1 calc R . .
H13B H 0.2787 0.9289 0.2314 0.078 Uiso 1 1 calc R . .
C14 C 0.3349(4) 0.9424(8) 0.2409(4) 0.100(9) Uiso 1 1 d D . .
H14A H 0.3549 0.9836 0.2363 0.120 Uiso 1 1 calc R . .
H14B H 0.3334 0.9394 0.2612 0.120 Uiso 1 1 calc R . .
C15 C 0.3457(4) 0.8562(9) 0.2299(5) 0.109(9) Uiso 1 1 d D . .
H15A H 0.3438 0.8589 0.2095 0.131 Uiso 1 1 calc R . .
H15B H 0.3263 0.8154 0.2360 0.131 Uiso 1 1 calc R . .
C16 C 0.3838(4) 0.8185(13) 0.2372(5) 0.088(8) Uiso 1 1 d D . .
H16A H 0.3837 0.7982 0.2563 0.132 Uiso 1 1 calc R . .
H16B H 0.4033 0.8621 0.2353 0.132 Uiso 1 1 calc R . .
H16C H 0.3891 0.7710 0.2248 0.132 Uiso 1 1 calc R . .
C17 C 0.1911(3) 0.2442(12) 0.0956(4) 0.062(5) Uiso 1 1 d D . .
H17A H 0.1952 0.2035 0.0804 0.074 Uiso 1 1 calc R . .
H17B H 0.1787 0.2129 0.1106 0.074 Uiso 1 1 calc R . .
C18 C 0.2297(3) 0.2742(7) 0.1063(3) 0.048(4) Uiso 1 1 d D . .
H18A H 0.2427 0.3052 0.0914 0.058 Uiso 1 1 calc R . .
H18B H 0.2262 0.3137 0.1219 0.058 Uiso 1 1 calc R . .
C19 C 0.2538(3) 0.2001(9) 0.1157(4) 0.080(7) Uiso 1 1 d D . .
H19A H 0.2398 0.1675 0.1296 0.096 Uiso 1 1 calc R . .
H19B H 0.2579 0.1622 0.0997 0.096 Uiso 1 1 calc R . .
C20 C 0.2915(4) 0.2242(13) 0.1278(4) 0.068(6) Uiso 1 1 d D . .
H20A H 0.2910 0.2839 0.1334 0.102 Uiso 1 1 calc R . .
H20B H 0.3110 0.2159 0.1139 0.102 Uiso 1 1 calc R . .
H20C H 0.2971 0.1885 0.1439 0.102 Uiso 1 1 calc R . .
C21 C 0.1836(4) 0.3674(10) 0.0627(3) 0.032(4) Uiso 1 1 d . . .
H21A H 0.1662 0.4142 0.0577 0.038 Uiso 1 1 calc R . .
H21B H 0.2063 0.3936 0.0712 0.038 Uiso 1 1 calc R . .
C22 C 0.1956(6) 0.3244(14) 0.0360(4) 0.074(6) Uiso 1 1 d . . .
H22A H 0.2160 0.2834 0.0402 0.088 Uiso 1 1 calc R . .
H22B H 0.1739 0.2923 0.0282 0.088 Uiso 1 1 calc R . .
C23 C 0.2085(5) 0.3840(12) 0.0159(3) 0.051(5) Uiso 1 1 d . . .
H23A H 0.2326 0.4084 0.0225 0.061 Uiso 1 1 calc R . .
H23B H 0.1900 0.4309 0.0145 0.061 Uiso 1 1 calc R . .
C24 C 0.2143(6) 0.3474(15) -0.0132(5) 0.084(7) Uiso 1 1 d . . .
H24A H 0.2347 0.3057 -0.0126 0.126 Uiso 1 1 calc R . .
H24B H 0.2207 0.3933 -0.0259 0.126 Uiso 1 1 calc R . .
H24C H 0.1910 0.3197 -0.0196 0.126 Uiso 1 1 calc R . .
C25 C 0.1542(5) 0.3784(12) 0.1083(4) 0.054(5) Uiso 1 1 d . . .
H25A H 0.1774 0.4070 0.1149 0.065 Uiso 1 1 calc R . .
H25B H 0.1370 0.4222 0.1005 0.065 Uiso 1 1 calc R . .
C26 C 0.1349(7) 0.3329(16) 0.1326(5) 0.076(7) Uiso 0.90 1 d P . .
H26A H 0.1100 0.3103 0.1269 0.092 Uiso 0.90 1 calc PR . .
H26B H 0.1507 0.2855 0.1395 0.092 Uiso 0.90 1 calc PR . .
C27 C 0.1307(5) 0.3999(13) 0.1544(4) 0.058(5) Uiso 1 1 d . . .
H27A H 0.1163 0.4480 0.1464 0.070 Uiso 1 1 calc R . .
H27B H 0.1561 0.4213 0.1596 0.070 Uiso 1 1 calc R . .
C28 C 0.1108(8) 0.3697(18) 0.1808(6) 0.098(9) Uiso 0.90 1 d P . .
H28A H 0.0836 0.3671 0.1773 0.147 Uiso 0.90 1 calc PR . .
H28B H 0.1162 0.4096 0.1958 0.147 Uiso 0.90 1 calc PR . .
H28C H 0.1201 0.3132 0.1859 0.147 Uiso 0.90 1 calc PR . .
C29 C 0.1311(4) 0.2661(10) 0.0739(4) 0.070(6) Uiso 1 1 d D . .
H29A H 0.1205 0.2307 0.0888 0.084 Uiso 1 1 calc R . .
H29B H 0.1398 0.2272 0.0593 0.084 Uiso 1 1 calc R . .
C30 C 0.0997(4) 0.3217(12) 0.0620(3) 0.051(7) Uiso 0.70 1 d PD . .
C31 C 0.0886(10) 0.303(3) 0.0325(3) 0.049(11) Uiso 0.40 1 d PD . .
C33 C 0.4493(7) 0.4957(16) 0.0682(5) 0.086(7) Uiso 1 1 d . . .
H33A H 0.4359 0.4478 0.0769 0.103 Uiso 1 1 calc R . .
H33B H 0.4694 0.5138 0.0813 0.103 Uiso 1 1 calc R . .
C34 C 0.4695(9) 0.459(2) 0.0407(6) 0.076(9) Uiso 0.70 1 d P . .
H34A H 0.4525 0.4650 0.0244 0.091 Uiso 0.70 1 calc PR . .
H34B H 0.4930 0.4910 0.0371 0.091 Uiso 0.70 1 calc PR . .
C35 C 0.4777(6) 0.3700(17) 0.0463(4) 0.046(9) Uiso 0.50 1 d PD . .
H35A H 0.4540 0.3385 0.0492 0.056 Uiso 0.50 1 calc PR . .
H35B H 0.4936 0.3648 0.0631 0.056 Uiso 0.50 1 calc PR . .
C36 C 0.4978(6) 0.3344(17) 0.0223(4) 0.055(8) Uiso 0.60 1 d PD . .
H36A H 0.4857 0.3541 0.0052 0.083 Uiso 0.60 1 calc PR . .
H36B H 0.4969 0.2723 0.0230 0.083 Uiso 0.60 1 calc PR . .
H36C H 0.5241 0.3532 0.0228 0.083 Uiso 0.60 1 calc PR . .
C37 C 0.4445(4) 0.6413(7) 0.0538(4) 0.057(6) Uiso 0.80 1 d PD . .
H37A H 0.4651 0.6551 0.0670 0.068 Uiso 0.80 1 calc PR . .
H37B H 0.4564 0.6230 0.0364 0.068 Uiso 0.80 1 calc PR . .
C38 C 0.4225(4) 0.7211(8) 0.0480(4) 0.044(7) Uiso 0.60 1 d PD . .
H38A H 0.4178 0.7514 0.0655 0.053 Uiso 0.60 1 calc PR . .
H38B H 0.3979 0.7067 0.0394 0.053 Uiso 0.60 1 calc PR . .
C39 C 0.4445(4) 0.7772(13) 0.0290(4) 0.055(10) Uiso 0.50 1 d PD . .
H39A H 0.4500 0.7433 0.0123 0.066 Uiso 0.50 1 calc PR . .
H39B H 0.4275 0.8237 0.0230 0.066 Uiso 0.50 1 calc PR . .
C40 C 0.4805(5) 0.817(2) 0.0381(9) 0.079(17) Uiso 0.40 1 d PD . .
H40A H 0.4815 0.8194 0.0583 0.118 Uiso 0.40 1 calc PR . .
H40B H 0.4821 0.8745 0.0306 0.118 Uiso 0.40 1 calc PR . .
H40C H 0.5017 0.7831 0.0315 0.118 Uiso 0.40 1 calc PR . .
C41 C 0.4081(7) 0.5796(16) 0.0934(5) 0.088(7) Uiso 1 1 d . . .
H41A H 0.4018 0.5233 0.1011 0.105 Uiso 1 1 calc R . .
H41B H 0.3843 0.6121 0.0919 0.105 Uiso 1 1 calc R . .
C42 C 0.4333(6) 0.6243(16) 0.1138(5) 0.056(6) Uiso 0.80 1 d P . .
H42A H 0.4425 0.6783 0.1060 0.068 Uiso 0.80 1 calc PR . .
H42B H 0.4554 0.5883 0.1186 0.068 Uiso 0.80 1 calc PR . .
C43 C 0.4083(8) 0.643(2) 0.1416(6) 0.109(10) Uiso 0.90 1 d P . .
H43A H 0.3835 0.6659 0.1358 0.131 Uiso 0.90 1 calc PR . .
H43B H 0.4037 0.5884 0.1511 0.131 Uiso 0.90 1 calc PR . .
C44 C 0.4256(9) 0.702(2) 0.1616(7) 0.090(11) Uiso 0.70 1 d P . .
H44A H 0.4485 0.7268 0.1538 0.135 Uiso 0.70 1 calc PR . .
H44B H 0.4320 0.6721 0.1787 0.135 Uiso 0.70 1 calc PR . .
H44C H 0.4077 0.7481 0.1657 0.135 Uiso 0.70 1 calc PR . .
C45 C 0.3906(9) 0.534(2) 0.0463(7) 0.080(10) Uiso 0.70 1 d P . .
H45A H 0.3702 0.5767 0.0470 0.096 Uiso 0.70 1 calc PR . .
H45B H 0.4004 0.5352 0.0274 0.096 Uiso 0.70 1 calc PR . .
C46 C 0.3736(8) 0.457(2) 0.0492(6) 0.050(8) Uiso 0.60 1 d P . .
H46A H 0.3630 0.4533 0.0680 0.060 Uiso 0.60 1 calc PR . .
H46B H 0.3928 0.4119 0.0475 0.060 Uiso 0.60 1 calc PR . .
C47 C 0.3434(5) 0.4415(13) 0.0289(4) 0.062(5) Uiso 1 1 d . . .
H47A H 0.3540 0.4483 0.0103 0.074 Uiso 1 1 calc R . .
H47B H 0.3240 0.4861 0.0312 0.074 Uiso 1 1 calc R . .
C48 C 0.3237(8) 0.3554(17) 0.0301(6) 0.116(10) Uiso 1 1 d . . .
H48A H 0.3427 0.3101 0.0301 0.175 Uiso 1 1 calc R . .
H48B H 0.3070 0.3490 0.0140 0.175 Uiso 1 1 calc R . .
H48C H 0.3089 0.3517 0.0469 0.175 Uiso 1 1 calc R . .
C49 C 0.0051(9) 0.584(2) 0.1311(6) 0.095(10) Uiso 0.80 1 d P . .
H49A H 0.0326 0.5912 0.1335 0.115 Uiso 0.80 1 calc PR . .
H49B H -0.0016 0.6042 0.1123 0.115 Uiso 0.80 1 calc PR . .
C50 C -0.0038(8) 0.4902(17) 0.1325(5) 0.088(8) Uiso 0.90 1 d P . .
H50A H -0.0313 0.4834 0.1303 0.105 Uiso 0.90 1 calc PR . .
H50B H 0.0031 0.4703 0.1513 0.105 Uiso 0.90 1 calc PR . .
C51 C 0.0153(9) 0.4306(9) 0.1117(7) 0.065(11) Uiso 0.50 1 d PD . .
H51A H 0.0068 0.4454 0.0927 0.078 Uiso 0.50 1 calc PR . .
H51B H 0.0430 0.4385 0.1127 0.078 Uiso 0.50 1 calc PR . .
C52 C 0.0060(9) 0.3392(10) 0.1174(7) 0.048(9) Uiso 0.50 1 d PD . .
H52A H -0.0211 0.3301 0.1147 0.071 Uiso 0.50 1 calc PR . .
H52B H 0.0131 0.3255 0.1365 0.071 Uiso 0.50 1 calc PR . .
H52C H 0.0199 0.3026 0.1048 0.071 Uiso 0.50 1 calc PR . .
C53 C -0.0538(8) 0.641(2) 0.1400(6) 0.061(9) Uiso 0.60 1 d P . .
H53A H -0.0677 0.6757 0.1536 0.073 Uiso 0.60 1 calc PR . .
H53B H -0.0638 0.5827 0.1413 0.073 Uiso 0.60 1 calc PR . .
C54 C -0.0653(8) 0.677(2) 0.1097(6) 0.086(9) Uiso 0.80 1 d P . .
H54A H -0.0560 0.7354 0.1071 0.104 Uiso 0.80 1 calc PR . .
H54B H -0.0548 0.6402 0.0950 0.104 Uiso 0.80 1 calc PR . .
C55 C -0.1094(7) 0.6740(19) 0.1092(5) 0.074(8) Uiso 0.80 1 d P . .
H55A H -0.1204 0.7157 0.1220 0.089 Uiso 0.80 1 calc PR . .
H55B H -0.1192 0.6166 0.1133 0.089 Uiso 0.80 1 calc PR . .
C56 C -0.1158(10) 0.700(2) 0.0774(7) 0.092(11) Uiso 0.70 1 d P . .
H56A H -0.1119 0.6507 0.0656 0.137 Uiso 0.70 1 calc PR . .
H56B H -0.0980 0.7450 0.0725 0.137 Uiso 0.70 1 calc PR . .
H56C H -0.1416 0.7212 0.0747 0.137 Uiso 0.70 1 calc PR . .
C57 C -0.0104(3) 0.6170(19) 0.1751(5) 0.062(8) Uiso 0.70 1 d PD . .
H57A H -0.0231 0.5616 0.1774 0.075 Uiso 0.70 1 calc PR . .
H57B H -0.0243 0.6593 0.1861 0.075 Uiso 0.70 1 calc PR . .
C58 C 0.0293(4) 0.6102(15) 0.1865(3) 0.106(11) Uiso 0.80 1 d PD . .
H58A H 0.0445 0.5734 0.1744 0.127 Uiso 0.80 1 calc PR . .
H58B H 0.0411 0.6671 0.1871 0.127 Uiso 0.80 1 calc PR . .
C59 C 0.0282(7) 0.5737(9) 0.2147(3) 0.101(11) Uiso 0.80 1 d PD . .
H59A H 0.0130 0.6139 0.2256 0.121 Uiso 0.80 1 calc PR . .
H59B H 0.0543 0.5783 0.2220 0.121 Uiso 0.80 1 calc PR . .
C60 C 0.0150(13) 0.4873(13) 0.2230(13) 0.09(4) Uiso 0.20 1 d PD . .
H60A H 0.0057 0.4568 0.2067 0.135 Uiso 0.20 1 calc PR . .
H60B H -0.0053 0.4928 0.2363 0.135 Uiso 0.20 1 calc PR . .
H60C H 0.0360 0.4559 0.2314 0.135 Uiso 0.20 1 calc PR . .
C61 C -0.0007(9) 0.745(2) 0.1429(7) 0.061(9) Uiso 0.60 1 d P . .
H61A H 0.0271 0.7501 0.1435 0.073 Uiso 0.60 1 calc PR . .
H61B H -0.0093 0.7583 0.1239 0.073 Uiso 0.60 1 calc PR . .
C62 C -0.0167(10) 0.808(2) 0.1619(7) 0.071(10) Uiso 0.60 1 d P . .
H62A H -0.0440 0.7988 0.1646 0.085 Uiso 0.60 1 calc PR . .
H62B H -0.0036 0.8073 0.1801 0.085 Uiso 0.60 1 calc PR . .
C63 C -0.0101(7) 0.8873(9) 0.1477(5) 0.041(8) Uiso 0.50 1 d PD . .
H63A H -0.0219 0.8816 0.1292 0.049 Uiso 0.50 1 calc PR . .
H63B H 0.0174 0.8909 0.1448 0.049 Uiso 0.50 1 calc PR . .
C64 C -0.0220(9) 0.9713(11) 0.1586(7) 0.066(12) Uiso 0.50 1 d PD . .
H64A H -0.0438 0.9637 0.1705 0.100 Uiso 0.50 1 calc PR . .
H64B H -0.0288 1.0088 0.1433 0.100 Uiso 0.50 1 calc PR . .
H64C H -0.0012 0.9965 0.1694 0.100 Uiso 0.50 1 calc PR . .
C65 C 0.0115(3) 0.5843(14) 0.0413(5) 0.041(6) Uiso 0.70 1 d PD . .
C66 C 0.0522(4) 0.6098(15) 0.0434(5) 0.031(6) Uiso 0.60 1 d PD . .
C67 C 0.3829(5) 0.9509(15) 0.1608(4) 0.067(8) Uiso 0.70 1 d PD . .
C68 C 0.3543(5) 0.9125(15) 0.1413(4) 0.048(6) Uiso 0.70 1 d PD . .
C69 C 0.3486(4) 0.4261(10) 0.1340(4) 0.062(5) Uiso 1 1 d D . .
C70 C 0.3152(5) 0.4824(13) 0.1290(6) 0.081(9) Uiso 0.80 1 d PD . .

loop_
_atom_site_aniso_label
_atom_site_aniso_U_11
_atom_site_aniso_U_22
_atom_site_aniso_U_33
_atom_site_aniso_U_23
_atom_site_aniso_U_13
_atom_site_aniso_U_12
W1 0.0473(4) 0.0307(4) 0.0479(5) -0.0020(4) -0.0073(4) -0.0084(4)
W2 0.0550(5) 0.0212(4) 0.0650(5) -0.0024(4) -0.0177(4) -0.0064(4)
W3 0.0515(4) 0.0311(4) 0.0474(5) -0.0011(4) -0.0074(4) -0.0074(4)
W4 0.0486(4) 0.0235(4) 0.0490(5) -0.0003(4) -0.0057(4) -0.0061(4)
W5 0.0512(4) 0.0242(4) 0.0650(5) 0.0000(4) -0.0119(4) -0.0085(4)
W6 0.0577(5) 0.0281(4) 0.0488(5) -0.0045(4) -0.0044(4) -0.0124(4)
W7 0.0515(4) 0.0232(4) 0.0479(5) 0.0012(3) -0.0064(4) -0.0035(4)
W8 0.0596(5) 0.0214(4) 0.0578(5) -0.0013(4) -0.0071(4) -0.0059(4)
W9 0.0543(4) 0.0262(4) 0.0506(5) -0.0021(4) -0.0067(4) -0.0124(4)
W10 0.0506(4) 0.0262(4) 0.0608(5) 0.0026(4) -0.0092(4) -0.0058(4)
W11 0.0604(5) 0.0202(4) 0.0584(5) -0.0008(4) -0.0072(4) -0.0056(4)
W12 0.0545(5) 0.0255(4) 0.0618(5) 0.0012(4) -0.0138(4) -0.0043(4)
W13 0.0569(5) 0.0281(4) 0.0579(5) 0.0033(4) -0.0005(4) -0.0068(4)
W14 0.0578(5) 0.0318(4) 0.0562(5) 0.0007(4) -0.0005(4) -0.0019(4)
W15 0.0615(5) 0.0357(5) 0.0470(5) -0.0026(4) -0.0045(4) -0.0080(4)
Cu1 0.0482(12) 0.0234(12) 0.0447(14) 0.0010(11) -0.0026(11) -0.0075(11)
Cu2 0.0542(14) 0.0251(13) 0.0548(15) -0.0074(12) -0.0004(12) -0.0075(12)
P1 0.037(2) 0.017(2) 0.045(2) -0.0015(18) -0.0043(18) -0.0061(18)
P3 0.0340(19) 0.0158(19) 0.043(2) 0.0032(17) -0.0063(17) -0.0046(17)
O2 0.058(6) 0.063(8) 0.024(5) -0.017(5) 0.012(5) -0.032(6)
O3 0.042(6) 0.035(6) 0.035(6) -0.005(5) -0.009(5) -0.006(5)
O4 0.060(7) 0.072(9) 0.032(6) 0.004(6) 0.007(5) -0.032(7)
O6 0.046(6) 0.065(8) 0.035(6) 0.002(6) -0.020(5) -0.031(6)
O8 0.065(7) 0.046(7) 0.025(6) 0.002(5) 0.008(5) 0.002(6)
O10 0.046(6) 0.049(7) 0.075(8) 0.038(6) 0.014(6) 0.005(6)
O11 0.051(6) 0.030(6) 0.039(6) 0.002(5) -0.002(5) -0.008(5)
O12 0.045(6) 0.029(6) 0.067(8) -0.012(6) -0.008(6) 0.004(5)
O13 0.052(6) 0.019(5) 0.045(6) 0.016(5) 0.013(5) -0.005(5)
O14 0.032(5) 0.042(7) 0.068(7) 0.007(6) 0.024(5) -0.002(5)
O15 0.085(7) 0.018(5) 0.033(6) -0.016(4) 0.028(5) -0.019(6)
O17 0.060(7) 0.076(10) 0.072(8) -0.010(8) 0.041(6) -0.019(7)
O18 0.083(8) 0.032(7) 0.066(8) 0.000(6) -0.026(7) 0.010(7)
O19 0.039(6) 0.027(6) 0.063(7) -0.004(6) -0.015(5) 0.011(5)
O22 0.076(7) 0.048(7) 0.031(6) -0.001(5) -0.017(6) -0.020(7)
O23 0.056(7) 0.044(7) 0.052(7) -0.015(6) 0.013(6) 0.005(6)
O31 0.056(6) 0.029(6) 0.063(7) -0.010(6) -0.032(6) -0.010(6)
O33 0.049(7) 0.036(7) 0.105(11) -0.014(7) -0.006(7) 0.008(6)
O34 0.082(8) 0.018(6) 0.077(9) 0.012(6) -0.022(7) 0.020(6)
O35 0.061(7) 0.036(7) 0.062(8) 0.002(6) -0.004(6) -0.029(6)
O37 0.054(6) 0.034(6) 0.046(7) 0.013(5) -0.017(5) -0.018(6)
O38 0.040(6) 0.038(6) 0.034(6) 0.005(5) -0.009(5) -0.014(5)
O39 0.053(7) 0.046(8) 0.057(8) -0.008(6) -0.010(6) 0.002(6)
O40 0.066(7) 0.018(6) 0.054(7) 0.008(5) 0.003(6) -0.011(6)
O42 0.048(6) 0.035(7) 0.072(8) -0.011(6) 0.017(6) -0.012(6)
O43 0.062(7) 0.028(6) 0.055(7) 0.004(5) -0.034(6) 0.011(6)
O44 0.036(5) 0.055(7) 0.026(5) -0.007(5) -0.004(4) 0.012(5)
O45 0.058(7) 0.022(6) 0.070(8) -0.007(6) -0.015(6) 0.002(6)
O46 0.053(7) 0.046(7) 0.056(7) -0.005(6) -0.001(6) -0.018(6)
O47 0.046(6) 0.031(6) 0.046(6) -0.012(5) 0.006(5) -0.019(5)
O54 0.074(7) 0.033(6) 0.034(6) -0.017(5) -0.021(5) 0.024(6)
O55 0.045(6) 0.043(7) 0.072(8) 0.003(6) 0.011(6) 0.016(6)
O56 0.059(7) 0.033(6) 0.042(6) 0.006(5) -0.001(5) 0.021(6)
O57 0.049(6) 0.043(7) 0.062(8) -0.005(6) 0.016(6) 0.003(6)
O58 0.048(6) 0.046(7) 0.042(6) -0.020(6) 0.005(5) -0.008(6)
N3 0.034(8) 0.062(13) 0.055(11) -0.001(10) -0.004(8) -0.019(9)

loop_
_atom_type_symbol
_atom_type_description
_atom_type_scat_dispersion_real
_atom_type_scat_dispersion_imag
_atom_type_scat_source
W W -5.4734 5.5774 'International Tables Vol C Tables 4.2.6.8 and 6.1.1.4'
Cu Cu -1.9646 0.5888 'International Tables Vol C Tables 4.2.6.8 and 6.1.1.4'
Na Na 0.1353 0.1239 'International Tables Vol C Tables 4.2.6.8 and 6.1.1.4'
P P 0.2955 0.4335 'International Tables Vol C Tables 4.2.6.8 and 6.1.1.4'
O O 0.0492 0.0322 'International Tables Vol C Tables 4.2.6.8 and 6.1.1.4'
N N 0.0311 0.0180 'International Tables Vol C Tables 4.2.6.8 and 6.1.1.4'
C C 0.0181 0.0091 'International Tables Vol C Tables 4.2.6.8 and 6.1.1.4'
H H 0.0000 0.0000 'International Tables Vol C Tables 4.2.6.8 and 6.1.1.4'

loop_
_geom_angle_atom_site_label_1
_geom_angle_atom_site_label_2
_geom_angle_atom_site_label_3
_geom_angle
_geom_angle_site_symmetry_1
_geom_angle_site_symmetry_3
O47 W1 O28 101.7(5) . .
O47 W1 O4 100.2(5) . .
O28 W1 O4 92.9(5) . .
O47 W1 O59 100.1(5) . .
O28 W1 O59 92.8(5) . .
O4 W1 O59 157.3(4) . .
O47 W1 O9 90.8(5) . .
O28 W1 O9 167.3(5) . .
O4 W1 O9 83.5(4) . .
O59 W1 O9 86.1(4) . .
O47 W1 O41 168.8(4) . .
O28 W1 O41 88.5(4) . .
O4 W1 O41 83.6(4) . .
O59 W1 O41 74.6(4) . .
O9 W1 O41 79.1(4) . .
O54 W2 O51 100.0(5) . 7_565
O54 W2 O7 99.6(5) . .
O51 W2 O7 88.9(5) 7_565 .
O54 W2 O58 103.1(5) . .
O51 W2 O58 93.3(5) 7_565 .
O7 W2 O58 156.4(5) . .
O54 W2 O27 95.4(5) . .
O51 W2 O27 164.3(5) 7_565 .
O7 W2 O27 85.6(5) . .
O58 W2 O27 86.1(5) . .
O54 W2 O52 173.0(5) . .
O51 W2 O52 83.6(5) 7_565 .
O7 W2 O52 86.4(4) . .
O58 W2 O52 70.5(4) . .
O27 W2 O52 81.4(4) . .
O39 W3 O15 103.3(5) . .
O39 W3 O38 99.0(5) . .
O15 W3 O38 93.9(4) . .
O39 W3 O37 103.8(5) . .
O15 W3 O37 86.5(5) . .
O38 W3 O37 156.5(4) . .
O39 W3 O28 97.1(5) . .
O15 W3 O28 159.1(5) . .
O38 W3 O28 87.3(5) . .
O37 W3 O28 84.3(5) . .
O39 W3 O3 171.6(5) . .
O15 W3 O3 81.0(4) . .
O38 W3 O3 73.3(4) . .
O37 W3 O3 83.6(4) . .
O28 W3 O3 79.3(4) . .
O10 W4 O53 101.9(6) . .
O10 W4 O7 100.4(5) . .
O53 W4 O7 90.3(5) . .
O10 W4 O59 99.4(5) . .
O53 W4 O59 95.4(5) . .
O7 W4 O59 157.8(5) . .
O10 W4 O29 94.4(5) . .
O53 W4 O29 163.7(5) . .
O7 W4 O29 85.2(4) . .
O59 W4 O29 83.3(4) . .
O10 W4 O41 170.5(5) . .
O53 W4 O41 84.1(5) . .
O7 W4 O41 86.9(4) . .
O59 W4 O41 72.4(4) . .
O29 W4 O41 80.0(4) . .
O43 W5 O42 100.6(5) . .
O43 W5 O27 102.0(5) . .
O42 W5 O27 90.8(5) . .
O43 W5 O31 98.9(5) . .
O42 W5 O31 158.8(5) . .
O27 W5 O31 93.2(5) . .
O43 W5 O11 94.6(5) . .
O42 W5 O11 84.2(5) . .
O27 W5 O11 163.2(5) . .
O31 W5 O11 86.1(5) . .
O43 W5 O2 172.2(5) . .
O42 W5 O2 86.4(5) . .
O27 W5 O2 81.1(4) . .
O31 W5 O2 73.7(4) . .
O11 W5 O2 82.6(4) . .
O36 W6 O14 100.4(5) . .
O36 W6 O37 102.6(5) . .
O14 W6 O37 85.4(5) . .
O36 W6 O35 100.0(5) . .
O14 W6 O35 91.9(5) . .
O37 W6 O35 157.3(5) . .
O36 W6 O26 95.8(5) . .
O14 W6 O26 163.1(5) . .
O37 W6 O26 86.6(5) . .
O35 W6 O26 89.9(5) . .
O36 W6 O1 172.5(5) . .
O14 W6 O1 83.1(4) . .
O37 W6 O1 84.2(4) . .
O35 W6 O1 73.1(4) . .
O26 W6 O1 81.3(4) . .
O8 W7 O29 102.4(5) . .
O8 W7 O42 101.8(5) . .
O29 W7 O42 94.5(5) . .
O8 W7 O38 98.7(5) . .
O29 W7 O38 89.9(4) . .
O42 W7 O38 157.6(5) . .
O8 W7 O12 96.3(5) . .
O29 W7 O12 161.3(5) . .
O42 W7 O12 82.2(5) . .
O38 W7 O12 86.6(4) . .
O8 W7 O3 170.1(4) . .
O29 W7 O3 82.9(4) . .
O42 W7 O3 86.0(4) . .
O38 W7 O3 72.7(4) . .
O12 W7 O3 78.6(4) . .
O34 W8 O35 100.1(5) . .
O34 W8 O23 100.0(6) . .
O35 W8 O23 92.5(5) . .
O34 W8 O32 104.7(5) . .
O35 W8 O32 155.0(5) . .
O23 W8 O32 86.4(5) . .
O34 W8 O24 97.0(6) . .
O35 W8 O24 89.4(5) . .
O23 W8 O24 162.3(5) . .
O32 W8 O24 84.5(5) . .
O34 W8 O1 173.7(5) . .
O35 W8 O1 74.0(4) . .
O23 W8 O1 82.8(4) . .
O32 W8 O1 81.1(4) . .
O24 W8 O1 80.8(4) . .
O5 W9 O26 99.1(5) . .
O5 W9 O4 102.7(5) . .
O26 W9 O4 91.2(5) . .
O5 W9 O50 101.9(5) . .
O26 W9 O50 91.3(5) . .
O4 W9 O50 154.5(5) . .
O5 W9 O6 95.6(5) . .
O26 W9 O6 164.8(5) . .
O4 W9 O6 89.2(5) . .
O50 W9 O6 81.9(5) . .
O5 W9 O40 174.3(5) . .
O26 W9 O40 85.9(5) . .
O4 W9 O40 79.7(4) . .
O50 W9 O40 75.2(4) . .
O6 W9 O40 79.2(4) . .
O33 W10 O32 103.1(5) . .
O33 W10 O25 100.0(6) . .
O32 W10 O25 89.4(5) . .
O33 W10 O22 96.8(6) . .
O32 W10 O22 85.5(5) . .
O25 W10 O22 163.1(5) . .
O33 W10 O31 99.4(5) . .
O32 W10 O31 156.8(5) . .
O25 W10 O31 92.0(5) . .
O22 W10 O31 86.5(5) . .
O33 W10 O2 173.6(5) . .
O32 W10 O2 83.2(5) . .
O25 W10 O2 81.3(4) . .
O22 W10 O2 82.1(4) . .
O31 W10 O2 74.2(4) . .
O45 W11 O55 103.5(5) . .
O45 W11 O24 99.2(5) . .
O55 W11 O24 91.6(5) . .
O45 W11 O50 99.3(5) . .
O55 W11 O50 156.4(5) . .
O24 W11 O50 90.7(5) . .
O45 W11 O46 94.9(5) . .
O55 W11 O46 87.7(5) . .
O24 W11 O46 165.6(5) . .
O50 W11 O46 84.3(5) . .
O45 W11 O40 171.8(5) . .
O55 W11 O40 82.1(4) . .
O24 W11 O40 86.5(4) . .
O50 W11 O40 74.6(4) . .
O46 W11 O40 79.2(4) . .
O56 W12 O58 101.7(5) . .
O56 W12 O57 98.6(5) . 7_565
O58 W12 O57 89.6(5) . 7_565
O56 W12 O55 100.0(5) . .
O58 W12 O55 158.2(5) . .
O57 W12 O55 89.0(5) 7_565 .
O56 W12 O25 97.6(5) . .
O58 W12 O25 88.3(5) . .
O57 W12 O25 163.7(5) 7_565 .
O55 W12 O25 87.1(5) . .
O56 W12 O52 174.6(5) . .
O58 W12 O52 73.2(4) . .
O57 W12 O52 79.6(4) 7_565 .
O55 W12 O52 85.1(4) . .
O25 W12 O52 84.3(4) . .
O13 W13 O12 102.3(5) . .
O13 W13 O11 102.8(5) . .
O12 W13 O11 91.3(5) . .
O13 W13 O19 102.1(5) . .
O12 W13 O19 155.3(5) . .
O11 W13 O19 86.6(4) . .
O13 W13 O49 100.6(5) . .
O12 W13 O49 88.4(5) . .
O11 W13 O49 156.1(5) . .
O19 W13 O49 83.8(4) . .
O13 W13 O48 168.0(4) . .
O12 W13 O48 84.5(4) . .
O11 W13 O48 86.7(4) . .
O19 W13 O48 70.8(4) . .
O49 W13 O48 69.5(4) . .
O21 W14 O19 102.4(5) . .
O21 W14 O22 102.6(5) . .
O19 W14 O22 90.7(5) . .
O21 W14 O23 101.4(5) . .
O19 W14 O23 156.1(5) . .
O22 W14 O23 85.9(5) . .
O21 W14 O18 99.6(5) . .
O19 W14 O18 89.5(5) . .
O22 W14 O18 157.2(5) . .
O23 W14 O18 84.7(5) . .
O21 W14 O48 170.8(5) . .
O19 W14 O48 73.4(4) . .
O22 W14 O48 85.8(5) . .
O23 W14 O48 82.7(4) . .
O18 W14 O48 72.4(4) . .
O17 W15 O49 100.6(6) . .
O17 W15 O18 100.6(6) . .
O49 W15 O18 91.4(5) . .
O17 W15 O15 102.2(5) . .
O49 W15 O15 86.8(5) . .
O18 W15 O15 157.1(5) . .
O17 W15 O14 102.9(6) . .
O49 W15 O14 155.8(5) . .
O18 W15 O14 90.0(5) . .
O15 W15 O14 82.6(4) . .
O17 W15 O48 173.0(5) . .
O49 W15 O48 73.5(4) . .
O18 W15 O48 76.0(5) . .
O15 W15 O48 81.6(4) . .
O14 W15 O48 83.4(4) . .
O57 Cu1 O9 89.6(5) . .
O57 Cu1 O44 174.7(5) . .
O9 Cu1 O44 95.7(4) . .
O57 Cu1 O44 92.4(5) . 7_565
O9 Cu1 O44 175.1(5) . 7_565
O44 Cu1 O44 82.5(4) . 7_565
O57 Cu1 O53 91.1(5) . .
O9 Cu1 O53 98.1(4) . .
O44 Cu1 O53 87.4(4) . .
O44 Cu1 O53 86.4(4) 7_565 .
O57 Cu1 O51 95.8(5) . .
O9 Cu1 O51 89.5(4) . .
O44 Cu1 O51 85.1(4) . .
O44 Cu1 O51 85.8(4) 7_565 .
O53 Cu1 O51 169.8(4) . .
O6 Cu2 O51 89.5(5) . .
O6 Cu2 O53 176.2(5) . 7_565
O51 Cu2 O53 87.7(5) . 7_565
O6 Cu2 O46 95.5(5) . .
O51 Cu2 O46 174.9(5) . .
O53 Cu2 O46 87.2(5) 7_565 .
O6 Cu2 O44 93.2(4) . .
O51 Cu2 O44 89.3(4) . .
O53 Cu2 O44 89.3(4) 7_565 .
O46 Cu2 O44 91.0(4) . .
O60 Na4 O61 62.4(8) . .
O60 Na4 O6 114.1(9) . .
O61 Na4 O6 118.3(8) . .
O60 Na4 O9 171.5(9) . .
O61 Na4 O9 122.2(8) . .
O6 Na4 O9 70.9(5) . .
O60 Na4 O51 111.6(8) . .
O61 Na4 O51 170.4(9) . .
O6 Na4 O51 55.9(4) . .
O9 Na4 O51 64.8(4) . .
O1 P1 O2 110.0(6) . .
O1 P1 O3 112.9(6) . .
O2 P1 O3 114.0(6) . .
O1 P1 O48 105.9(6) . .
O2 P1 O48 109.6(6) . .
O3 P1 O48 103.9(6) . .
O40 P3 O52 111.1(7) . .
O40 P3 O41 110.9(6) . .
O52 P3 O41 111.9(6) . .
O40 P3 O44 110.6(7) . .
O52 P3 O44 106.2(6) . .
O41 P3 O44 105.9(6) . .
P1 O1 W8 129.1(6) . .
P1 O1 W6 127.4(6) . .
W8 O1 W6 89.3(4) . .
P1 O2 W10 129.7(7) . .
P1 O2 W5 127.0(7) . .
W10 O2 W5 91.0(4) . .
P1 O3 W7 130.1(6) . .
P1 O3 W3 129.2(6) . .
W7 O3 W3 91.3(4) . .
W9 O4 W1 163.8(7) . .
Cu2 O6 W9 137.2(6) . .
Cu2 O6 Na4 114.2(6) . .
W9 O6 Na4 105.0(5) . .
W4 O7 W2 145.4(6) . .
Cu1 O9 W1 132.6(6) . .
Cu1 O9 Na4 112.4(5) . .
W1 O9 Na4 110.7(5) . .
W13 O11 W5 145.1(6) . .
W13 O12 W7 148.0(6) . .
W6 O14 W15 152.7(7) . .
W3 O15 W15 153.3(6) . .
W15 O18 W14 120.9(6) . .
W14 O19 W13 126.3(6) . .
W14 O22 W10 150.1(7) . .
W8 O23 W14 149.8(7) . .
W11 O24 W8 166.6(7) . .
W10 O25 W12 165.5(7) . .
W9 O26 W6 167.4(7) . .
W5 O27 W2 163.8(7) . .
W1 O28 W3 167.2(8) . .
W7 O29 W4 160.2(6) . .
W5 O31 W10 120.4(6) . .
W10 O32 W8 153.6(7) . .
W8 O35 W6 123.6(6) . .
W6 O37 W3 150.5(6) . .
W3 O38 W7 122.5(5) . .
P3 O40 W9 131.6(7) . .
P3 O40 W11 131.1(7) . .
W9 O40 W11 87.7(3) . .
P3 O41 W1 131.8(6) . .
P3 O41 W4 128.8(6) . .
W1 O41 W4 92.0(3) . .
W5 O42 W7 156.5(7) . .
P3 O44 Cu1 124.4(6) . .
P3 O44 Cu1 125.8(6) . 7_565
Cu1 O44 Cu1 97.5(4) . 7_565
P3 O44 Cu2 117.7(6) . .
Cu1 O44 Cu2 91.6(4) . .
Cu1 O44 Cu2 90.5(4) 7_565 .
Cu2 O46 W11 134.4(6) . .
P1 O48 W15 129.2(6) . .
P1 O48 W14 124.3(6) . .
W15 O48 W14 90.2(4) . .
P1 O48 W13 121.6(6) . .
W15 O48 W13 91.0(4) . .
W14 O48 W13 89.5(4) . .
W15 O49 W13 125.9(6) . .
W11 O50 W9 121.9(6) . .
W2 O51 Cu2 136.7(7) 7_565 .
W2 O51 Cu1 124.8(6) 7_565 .
Cu2 O51 Cu1 93.6(5) . .
W2 O51 Na4 98.0(5) 7_565 .
Cu2 O51 Na4 100.1(5) . .
Cu1 O51 Na4 91.6(5) . .
P3 O52 W12 129.2(7) . .
P3 O52 W2 130.0(7) . .
W12 O52 W2 91.1(4) . .
W4 O53 Cu2 136.5(7) . 7_565
W4 O53 Cu1 125.0(6) . .
Cu2 O53 Cu1 93.6(5) 7_565 .
W11 O55 W12 156.9(7) . .
W12 O57 Cu1 139.0(7) 7_565 .
W12 O58 W2 125.1(6) . .
W4 O59 W1 120.7(5) . .
C13 N1 C5 110.9(15) . .
C13 N1 C1 116.3(17) . .
C5 N1 C1 110.7(16) . .
C13 N1 C9 105.8(15) . .
C5 N1 C9 110.3(16) . .
C1 N1 C9 102.3(16) . .
C29 N2 C17 105.0(12) . .
C29 N2 C21 111.7(12) . .
C17 N2 C21 110.1(11) . .
C29 N2 C25 113.7(12) . .
C17 N2 C25 112.4(13) . .
C21 N2 C25 104.0(12) . .
C33 N3 C41 104.3(16) . .
C33 N3 C37 106.4(13) . .
C41 N3 C37 114.5(16) . .
C33 N3 C45 105.9(18) . .
C41 N3 C45 109.9(17) . .
C37 N3 C45 114.9(17) . .
C57 N4 C49 117(3) . .
C57 N4 C53 110(2) . .
C49 N4 C53 104(2) . .
C57 N4 C61 115(3) . .
C49 N4 C61 110(2) . .
C53 N4 C61 98(2) . .
N1 C1 C2 113.1(18) . .
C3 C2 C1 113.3(18) . .
C2 C3 C4 103.9(19) . .
N1 C5 C6 125.1(16) . .
C7 C6 C5 112.4(15) . .
C8 C7 C6 114.7(16) . .
C10 C9 N1 116.7(18) . .
C9 C10 C11 108.8(19) . .
C12 C11 C10 113(3) . .
N1 C13 C14 117.0(14) . .
C15 C14 C13 113.1(13) . .
C14 C15 C16 119.9(15) . .
N2 C17 C18 116.5(13) . .
C19 C18 C17 111.2(11) . .
C20 C19 C18 114.7(12) . .
C22 C21 N2 118.7(14) . .
C23 C22 C21 112.4(17) . .
C22 C23 C24 115.1(18) . .
C26 C25 N2 110.2(16) . .
C27 C26 C25 105.1(19) . .
C26 C27 C28 114.6(19) . .
N2 C29 C30 115.2(13) . .
C31 C30 C29 115(2) . .
N3 C33 C34 119(2) . .
C35 C34 C33 106(2) . .
C34 C35 C36 108(2) . .
C38 C37 N3 116.3(12) . .
C37 C38 C39 109.3(14) . .
C40 C39 C38 121(2) . .
N3 C41 C42 117.8(19) . .
C41 C42 C43 107.4(19) . .
C44 C43 C42 115(2) . .
C46 C45 N3 124(3) . .
C45 C46 C47 114(3) . .
C46 C47 C48 117(2) . .
N4 C49 C50 118(3) . .
C49 C50 C51 118(2) . .
C52 C51 C50 111(3) . .
N4 C53 C54 121(2) . .
C55 C54 C53 104(2) . .
C54 C55 C56 98(2) . .
N4 C57 C58 114.2(18) . .
C59 C58 C57 109.1(17) . .
C58 C59 C60 128(3) . .
C62 C61 N4 116(3) . .
C63 C62 C61 103(3) . .
C62 C63 C64 123(3) . .
N5 C65 C66 165(3) . .
N6 C67 C68 168(3) . .
N7 C69 C70 168(2) . .

loop_
_geom_bond_atom_site_label_1
_geom_bond_atom_site_label_2
_geom_bond_distance
_geom_bond_site_symmetry_2
W1 O47 1.715(10) .
W1 O28 1.849(12) .
W1 O4 1.903(13) .
W1 O59 1.937(10) .
W1 O9 2.062(11) .
W1 O41 2.281(9) .
W2 O54 1.691(11) .
W2 O51 1.856(12) 7_565
W2 O7 1.916(10) .
W2 O58 1.936(11) .
W2 O27 1.968(12) .
W2 O52 2.388(12) .
W3 O39 1.732(11) .
W3 O15 1.885(10) .
W3 O38 1.892(11) .
W3 O37 1.895(11) .
W3 O28 1.961(12) .
W3 O3 2.346(10) .
W4 O10 1.703(12) .
W4 O53 1.802(11) .
W4 O7 1.903(10) .
W4 O59 1.925(9) .
W4 O29 2.036(10) .
W4 O41 2.384(10) .
W5 O43 1.704(11) .
W5 O42 1.838(11) .
W5 O27 1.847(12) .
W5 O31 1.900(11) .
W5 O11 1.956(10) .
W5 O2 2.382(12) .
W6 O36 1.725(12) .
W6 O14 1.882(11) .
W6 O37 1.894(11) .
W6 O35 1.920(12) .
W6 O26 1.935(12) .
W6 O1 2.388(10) .
W7 O8 1.718(12) .
W7 O29 1.799(10) .
W7 O42 1.930(11) .
W7 O38 1.931(10) .
W7 O12 1.997(12) .
W7 O3 2.342(11) .
W8 O34 1.700(11) .
W8 O35 1.881(11) .
W8 O23 1.896(12) .
W8 O32 1.922(12) .
W8 O24 1.942(11) .
W8 O1 2.377(11) .
W9 O5 1.658(11) .
W9 O26 1.847(12) .
W9 O4 1.881(13) .
W9 O50 1.909(11) .
W9 O6 2.031(11) .
W9 O40 2.391(11) .
W10 O33 1.726(12) .
W10 O32 1.854(12) .
W10 O25 1.889(11) .
W10 O22 1.950(11) .
W10 O31 1.962(11) .
W10 O2 2.318(11) .
W11 O45 1.708(11) .
W11 O55 1.860(12) .
W11 O24 1.863(11) .
W11 O50 1.903(11) .
W11 O46 2.012(12) .
W11 O40 2.419(11) .
W12 O56 1.734(11) .
W12 O58 1.858(12) .
W12 O57 1.881(12) 7_565
W12 O55 1.934(12) .
W12 O25 1.941(11) .
W12 O52 2.326(11) .
W13 O13 1.713(10) .
W13 O12 1.864(11) .
W13 O11 1.919(10) .
W13 O19 1.979(10) .
W13 O49 1.997(11) .
W13 O48 2.422(11) .
W14 O21 1.757(12) .
W14 O19 1.829(11) .
W14 O22 1.906(11) .
W14 O23 1.944(12) .
W14 O18 2.011(12) .
W14 O48 2.409(11) .
W15 O17 1.652(13) .
W15 O49 1.832(12) .
W15 O18 1.870(13) .
W15 O15 1.920(11) .
W15 O14 1.935(11) .
W15 O48 2.358(11) .
Cu1 O57 1.935(11) .
Cu1 O9 1.952(11) .
Cu1 O44 2.062(10) .
Cu1 O44 2.077(10) 7_565
Cu1 O53 2.355(12) .
Cu1 O51 2.397(12) .
Cu2 O6 1.879(10) .
Cu2 O51 1.932(12) .
Cu2 O53 1.953(11) 7_565
Cu2 O46 1.970(12) .
Cu2 O44 2.355(12) .
Na4 O60 2.23(3) .
Na4 O61 2.45(3) .
Na4 O6 2.681(18) .
Na4 O9 2.714(19) .
Na4 O51 3.010(18) .
P1 O1 1.494(12) .
P1 O2 1.530(11) .
P1 O3 1.537(11) .
P1 O48 1.552(12) .
P3 O40 1.509(11) .
P3 O52 1.509(11) .
P3 O41 1.526(11) .
P3 O44 1.541(11) .
O44 Cu1 2.077(10) 7_565
O51 W2 1.856(12) 7_565
O53 Cu2 1.953(11) 7_565
O57 W12 1.881(12) 7_565
N1 C13 1.45(3) .
N1 C5 1.49(2) .
N1 C1 1.49(3) .
N1 C9 1.65(3) .
N2 C29 1.49(2) .
N2 C17 1.52(2) .
N2 C21 1.56(2) .
N2 C25 1.57(2) .
N3 C33 1.48(3) .
N3 C41 1.48(3) .
N3 C37 1.529(14) .
N3 C45 1.53(3) .
N4 C57 1.27(4) .
N4 C49 1.40(4) .
N4 C53 1.54(4) .
N4 C61 1.76(4) .
N5 C65 1.17(3) .
N6 C67 1.11(3) .
N7 C69 1.19(3) .
C1 C2 1.62(3) .
C2 C3 1.54(3) .
C3 C4 1.57(4) .
C5 C6 1.52(3) .
C6 C7 1.513(15) .
C7 C8 1.495(16) .
C9 C10 1.47(3) .
C10 C11 1.52(3) .
C11 C12 1.50(5) .
C13 C14 1.519(15) .
C14 C15 1.512(15) .
C15 C16 1.518(15) .
C17 C18 1.532(13) .
C18 C19 1.514(14) .
C19 C20 1.504(14) .
C21 C22 1.53(3) .
C22 C23 1.43(3) .
C23 C24 1.54(3) .
C25 C26 1.55(3) .
C26 C27 1.50(3) .
C27 C28 1.55(3) .
C29 C30 1.524(15) .
C30 C31 1.506(16) .
C33 C34 1.63(4) .
C34 C35 1.46(4) .
C35 C36 1.484(17) .
C37 C38 1.506(14) .
C38 C39 1.506(16) .
C39 C40 1.486(17) .
C41 C42 1.50(3) .
C42 C43 1.65(4) .
C43 C44 1.48(4) .
C45 C46 1.36(4) .
C46 C47 1.47(3) .
C47 C48 1.53(3) .
C49 C50 1.52(4) .
C50 C51 1.55(4) .
C51 C52 1.505(16) .
C53 C54 1.62(4) .
C54 C55 1.57(4) .
C55 C56 1.61(4) .
C57 C58 1.509(15) .
C58 C59 1.486(15) .
C59 C60 1.496(18) .
C61 C62 1.48(5) .
C62 C63 1.44(4) .
C63 C64 1.491(17) .
C65 C66 1.501(14) .
C67 C68 1.503(17) .
C69 C70 1.497(16) .

loop_
_platon_squeeze_void_nr
_platon_squeeze_void_average_x
_platon_squeeze_void_average_y
_platon_squeeze_void_average_z
_platon_squeeze_void_volume
_platon_squeeze_void_count_electrons
_platon_squeeze_void_content
1 0.000 0.070 0.250 933 362 ' '
2 0.000 0.930 0.750 933 358 ' '
3 0.044 0.440 0.012 7 2 ' '
4 0.044 0.560 0.512 7 2 ' '
5 0.064 0.505 0.267 18 4 ' '
6 0.064 0.495 0.767 18 4 ' '
7 0.500 0.570 0.250 933 362 ' '
8 0.500 0.430 0.750 933 358 ' '
9 0.436 0.005 0.233 18 7 ' '
10 0.436 -0.005 0.733 17 6 ' '
11 0.456 0.940 0.487 7 3 ' '
12 0.456 0.060 0.987 7 2 ' '
13 0.544 0.940 0.012 7 2 ' '
14 0.544 0.060 0.512 7 2 ' '
15 0.564 0.005 0.267 18 4 ' '
16 0.564 0.995 0.767 18 4 ' '
17 0.936 0.505 0.233 18 7 ' '
18 0.936 0.495 0.733 17 6 ' '
19 0.956 0.440 0.487 7 3 ' '
20 0.956 0.560 0.987 7 2 ' '
